data_7701131
loop_
_publ_author_name
'Preu\&s, Andrea'
'Korb, Marcus'
'Miesel, Dominique'
'R\"uffer, Tobias'
'Hildebrandt, Alexander'
'Lang, Heinrich'

_publ_section_title
;
 Ferrocenyl naphthalenes: substituent- and substitution pattern-depending
 charge transfer studies.
;
_journal_issue 38
_journal_name_full 'Dalton transactions (Cambridge, England : 2003)'
_journal_page_first 14418
_journal_page_last 14432
_journal_paper_doi 10.1039/c9dt03216a
_journal_volume 48
_journal_year 2019
_chemical_formula_moiety 'C21 H16 Fe O'
_chemical_formula_sum 'C21 H16 Fe O'
_chemical_formula_weight 340.19
_space_group_crystal_system orthorhombic
_space_group_IT_number 33
_space_group_name_Hall 'P 2c -2n'
_space_group_name_H-M_alt 'P n a 21'
_symmetry_space_group_name_Hall 'P 2c -2n'
_symmetry_space_group_name_H-M 'P n a 21'
_atom_sites_solution_hydrogens geom
_audit_creation_method SHELXL-2013
_audit_update_record
;
2019-02-16 deposited with the CCDC.    2019-08-30 downloaded from the CCDC.
;
_cell_angle_alpha 90
_cell_angle_beta 90
_cell_angle_gamma 90
_cell_formula_units_Z 8
_cell_length_a 8.707(10)
_cell_length_b 9.473(3)
_cell_length_c 36.37(3)
_cell_measurement_reflns_used 2200
_cell_measurement_temperature 121(1)
_cell_measurement_theta_max 68.2040
_cell_measurement_theta_min 4.8200
_cell_volume 3000(4)
_computing_cell_refinement
;
CrysAlisPro, Agilent Technologies,
Version 1.171.37.35 (release 13-08-2014 CrysAlis171 .NET)
(compiled Aug 13 2014,18:06:01)
;
_computing_data_collection
;
CrysAlisPro, Agilent Technologies,
Version 1.171.37.35 (release 13-08-2014 CrysAlis171 .NET)
(compiled Aug 13 2014,18:06:01)
;
_computing_data_reduction
;
CrysAlisPro, Agilent Technologies,
Version 1.171.37.35 (release 13-08-2014 CrysAlis171 .NET)
(compiled Aug 13 2014,18:06:01)
;
_computing_structure_refinement 'SHELXL-2013 (Sheldrick, 2013)'
_computing_structure_solution 'SHELXS-2013 (Sheldrick, 2013)'
_diffrn_ambient_temperature 121(1)
_diffrn_measured_fraction_theta_full 0.997
_diffrn_measured_fraction_theta_max 0.997
_diffrn_measurement_device 'four-circle diffractometer'
_diffrn_measurement_device_type 'Xcalibur, Sapphire3, Gemini'
_diffrn_measurement_method '\w scans'
_diffrn_radiation_monochromator graphite
_diffrn_radiation_type CuK\a
_diffrn_radiation_wavelength 1.54184
_diffrn_reflns_av_R_equivalents 0.0595
_diffrn_reflns_av_unetI/netI 0.0847
_diffrn_reflns_Laue_measured_fraction_full 0.997
_diffrn_reflns_Laue_measured_fraction_max 0.997
_diffrn_reflns_limit_h_max 6
_diffrn_reflns_limit_h_min -10
_diffrn_reflns_limit_k_max 11
_diffrn_reflns_limit_k_min -10
_diffrn_reflns_limit_l_max 42
_diffrn_reflns_limit_l_min -37
_diffrn_reflns_number 8386
_diffrn_reflns_point_group_measured_fraction_full 0.865
_diffrn_reflns_point_group_measured_fraction_max 0.865
_diffrn_reflns_theta_full 65.000
_diffrn_reflns_theta_max 64.990
_diffrn_reflns_theta_min 4.824
_diffrn_source 'fine-focus sealed X-ray tube'
_diffrn_standards_decay_% 0
_diffrn_standards_interval_count 50
_diffrn_standards_interval_time 10
_diffrn_standards_number 2
_exptl_absorpt_coefficient_mu 8.054
_exptl_absorpt_correction_T_max 1.00000
_exptl_absorpt_correction_T_min 0.22897
_exptl_absorpt_correction_type multi-scan
_exptl_absorpt_process_details
;
CrysAlisPro, Agilent Technologies,
Version 1.171.37.35 (release 13-08-2014 CrysAlis171 .NET)
(compiled Aug 13 2014,18:06:01)
Empirical absorption correction using spherical harmonics,
 implemented in SCALE3 ABSPACK scaling algorithm.
;
_exptl_crystal_colour orange
_exptl_crystal_density_diffrn 1.506
_exptl_crystal_description block
_exptl_crystal_F_000 1408
_exptl_crystal_size_max 0.2
_exptl_crystal_size_mid 0.2
_exptl_crystal_size_min 0.2
_refine_diff_density_max 1.170
_refine_diff_density_min -0.574
_refine_diff_density_rms 0.117
_refine_ls_abs_structure_details
;
 Flack x determined using 1199 quotients [(I+)-(I-)]/[(I+)+(I-)]
 (Parsons and Flack (2004), Acta Cryst. A60, s61).
;
_refine_ls_abs_structure_Flack 0.003(12)
_refine_ls_extinction_method none
_refine_ls_goodness_of_fit_ref 1.043
_refine_ls_hydrogen_treatment constr
_refine_ls_matrix_type full
_refine_ls_number_parameters 415
_refine_ls_number_reflns 4410
_refine_ls_number_restraints 547
_refine_ls_restrained_S_all 0.989
_refine_ls_R_factor_all 0.0894
_refine_ls_R_factor_gt 0.0720
_refine_ls_shift/su_max 0.000
_refine_ls_shift/su_mean 0.000
_refine_ls_structure_factor_coef Fsqd
_refine_ls_weighting_details 'w=1/[\s^2^(Fo^2^)+(0.0835P)^2^+14.7631P] where P=(Fo^2^+2Fc^2^)/3'
_refine_ls_weighting_scheme calc
_refine_ls_wR_factor_gt 0.1836
_refine_ls_wR_factor_ref 0.1957
_reflns_Friedel_coverage 0.706
_reflns_Friedel_fraction_full 0.729
_reflns_Friedel_fraction_max 0.729
_reflns_number_gt 3702
_reflns_number_total 4410
_reflns_threshold_expression 'I > 2\s(I)'
_cod_data_source_file c9dt03216a2.cif
_cod_data_source_block AP-DA-AP088-1
_cod_depositor_comments 'Adding full bibliography for 7701130--7701141.cif.'
_cod_database_code 7701131
_shelx_space_group_comment
;
The symmetry employed for this shelxl refinement is uniquely defined
by the following loop, which should always be used as a source of
symmetry information in preference to the above space-group names.
They are only intended as comments.
;
_shelxl_version_number 2013-4

loop_
_space_group_symop_operation_xyz
'x, y, z'
'-x, -y, z+1/2'
'-x+1/2, y+1/2, z+1/2'
'x+1/2, -y+1/2, z'

loop_
_atom_site_label
_atom_site_type_symbol
_atom_site_fract_x
_atom_site_fract_y
_atom_site_fract_z
_atom_site_U_iso_or_equiv
_atom_site_adp_type
_atom_site_occupancy
_atom_site_site_symmetry_order
_atom_site_calc_flag
_atom_site_refinement_flags_posn
_atom_site_refinement_flags_adp
C1 C 0.2880(14) -0.1178(12) 0.2512(4) 0.023(2) Uani 1 1 d . U
C2 C 0.3137(13) -0.1934(13) 0.2846(4) 0.020(2) Uani 1 1 d . U
H2 H 0.3862 -0.2643 0.2881 0.025 Uiso 1 1 calc R U
C3 C 0.2113(14) -0.1429(12) 0.3115(4) 0.023(2) Uani 1 1 d . U
H3 H 0.2036 -0.1750 0.3356 0.027 Uiso 1 1 calc R U
C4 C 0.1212(13) -0.0330(11) 0.2951(4) 0.022(2) Uani 1 1 d . U
H4 H 0.0442 0.0188 0.3066 0.027 Uiso 1 1 calc R U
C5 C 0.1706(15) -0.0175(12) 0.2582(4) 0.025(2) Uani 1 1 d . U
H5 H 0.1324 0.0476 0.2414 0.030 Uiso 1 1 calc R U
C6 C 0.5465(14) 0.1239(13) 0.2808(4) 0.024(2) Uani 1 1 d . U
H6 H 0.6037 0.1166 0.2593 0.029 Uiso 1 1 calc R U
C7 C 0.5642(14) 0.0411(14) 0.3125(4) 0.026(2) Uani 1 1 d . U
H7 H 0.6357 -0.0310 0.3156 0.031 Uiso 1 1 calc R U
C8 C 0.4540(14) 0.0857(14) 0.3396(4) 0.025(2) Uani 1 1 d . U
H8 H 0.4402 0.0477 0.3629 0.030 Uiso 1 1 calc R U
C9 C 0.3694(15) 0.1999(13) 0.3236(4) 0.023(2) Uani 1 1 d . U
H9 H 0.2916 0.2511 0.3350 0.028 Uiso 1 1 calc R U
C10 C 0.4251(14) 0.2210(12) 0.2875(4) 0.022(2) Uani 1 1 d . U
H10 H 0.3884 0.2875 0.2709 0.026 Uiso 1 1 calc R U
C11 C 0.3657(14) -0.1521(13) 0.2161(3) 0.021(2) Uani 1 1 d . U
C12 C 0.3847(14) -0.2939(13) 0.2066(4) 0.022(2) Uani 1 1 d . U
C13 C 0.4774(16) -0.3345(14) 0.1762(4) 0.029(3) Uani 1 1 d . U
H13 H 0.4893 -0.4298 0.1707 0.034 Uiso 1 1 calc R U
C14 C 0.5479(16) -0.2371(14) 0.1554(4) 0.030(3) Uani 1 1 d . U
H14 H 0.6106 -0.2658 0.1361 0.036 Uiso 1 1 calc R U
C15 C 0.5279(16) -0.0902(14) 0.1625(4) 0.027(3) Uani 1 1 d . U
C16 C 0.5980(16) 0.0121(14) 0.1405(4) 0.029(3) Uani 1 1 d . U
H16 H 0.6605 -0.0165 0.1212 0.035 Uiso 1 1 calc R U
C17 C 0.5765(16) 0.1545(15) 0.1468(4) 0.033(3) Uani 1 1 d . U
H17 H 0.6270 0.2209 0.1323 0.040 Uiso 1 1 calc R U
C18 C 0.4773(17) 0.1986(16) 0.1752(4) 0.034(3) Uani 1 1 d . U
H18 H 0.4579 0.2942 0.1788 0.040 Uiso 1 1 calc R U
C19 C 0.4103(16) 0.1005(13) 0.1974(3) 0.025(3) Uani 1 1 d . U
H19 H 0.3479 0.1314 0.2165 0.030 Uiso 1 1 calc R U
C20 C 0.4318(14) -0.0479(13) 0.1925(4) 0.022(2) Uani 1 1 d . U
C21 C 0.2980(15) -0.4087(13) 0.2253(4) 0.024(2) Uani 1 1 d . U
H21 H 0.2164 -0.3829 0.2404 0.029 Uiso 1 1 calc R U
C22 C 0.0187(14) 0.1180(12) 0.4667(3) 0.021(2) Uani 1 1 d . U
C23 C 0.1394(14) 0.0190(12) 0.4593(4) 0.022(2) Uani 1 1 d . U
H23 H 0.1824 -0.0431 0.4762 0.026 Uiso 1 1 calc R U
C24 C 0.1815(12) 0.0313(11) 0.4224(4) 0.020(2) Uani 1 1 d . U
H24 H 0.2546 -0.0240 0.4106 0.024 Uiso 1 1 calc R U
C25 C 0.0943(14) 0.1428(12) 0.4056(4) 0.024(2) Uani 1 1 d . U
H25 H 0.1029 0.1748 0.3815 0.028 Uiso 1 1 calc R U
C26 C -0.0058(13) 0.1935(12) 0.4325(3) 0.020(2) Uani 1 1 d . U
H26 H -0.0776 0.2650 0.4290 0.024 Uiso 1 1 calc R U
C27 C -0.2400(14) -0.1236(13) 0.4363(3) 0.024(2) Uani 1 1 d . U
H27 H -0.2972 -0.1165 0.4578 0.029 Uiso 1 1 calc R U
C28 C -0.1179(14) -0.2209(12) 0.4299(4) 0.021(2) Uani 1 1 d . U
H28 H -0.0808 -0.2869 0.4466 0.026 Uiso 1 1 calc R U
C29 C -0.0632(14) -0.1994(14) 0.3938(4) 0.024(2) Uani 1 1 d . U
H29 H 0.0145 -0.2499 0.3822 0.029 Uiso 1 1 calc R U
C30 C -0.1492(15) -0.0862(15) 0.3785(4) 0.027(3) Uani 1 1 d . U
H30 H -0.1352 -0.0485 0.3552 0.033 Uiso 1 1 calc R U
C31 C -0.2595(15) -0.0400(14) 0.4045(4) 0.027(2) Uani 1 1 d . U
H31 H -0.3311 0.0318 0.4012 0.033 Uiso 1 1 calc R U
C32 C -0.0593(13) 0.1543(13) 0.5009(4) 0.020(2) Uani 1 1 d . U
C33 C -0.0770(14) 0.2963(13) 0.5103(4) 0.022(2) Uani 1 1 d . U
C34 C -0.1703(13) 0.3384(14) 0.5400(4) 0.023(2) Uani 1 1 d . U
H34 H -0.1827 0.4338 0.5453 0.027 Uiso 1 1 calc R U
C35 C -0.2418(15) 0.2403(14) 0.5609(4) 0.026(3) Uani 1 1 d . U
H35 H -0.3070 0.2694 0.5797 0.032 Uiso 1 1 calc R U
C36 C -0.2195(15) 0.0936(13) 0.5547(4) 0.024(2) Uani 1 1 d . U
C37 C -0.2927(16) -0.0100(15) 0.5769(4) 0.031(3) Uani 1 1 d . U
H37 H -0.3556 0.0191 0.5961 0.037 Uiso 1 1 calc R U
C38 C -0.2733(15) -0.1500(14) 0.5707(4) 0.030(3) Uani 1 1 d . U
H38 H -0.3245 -0.2160 0.5852 0.036 Uiso 1 1 calc R U
C39 C -0.1753(16) -0.1947(15) 0.5424(4) 0.032(3) Uani 1 1 d . U
H39 H -0.1581 -0.2907 0.5389 0.038 Uiso 1 1 calc R U
C40 C -0.1041(16) -0.0984(12) 0.5196(4) 0.024(3) Uani 1 1 d . U
H40 H -0.0416 -0.1306 0.5006 0.029 Uiso 1 1 calc R U
C41 C -0.1245(14) 0.0496(13) 0.5246(4) 0.021(2) Uani 1 1 d . U
C42 C 0.0098(13) 0.4087(12) 0.4910(4) 0.021(2) Uani 1 1 d . U
H42 H 0.0896 0.3822 0.4755 0.025 Uiso 1 1 calc R U
O1 O 0.3263(10) -0.5337(9) 0.2224(3) 0.026(2) Uani 1 1 d . U
O2 O -0.0183(10) 0.5356(9) 0.4945(3) 0.027(2) Uani 1 1 d . U
Fe1 Fe 0.3478(2) 0.01770(18) 0.29330(5) 0.0186(4) Uani 1 1 d . U
Fe2 Fe -0.04070(19) -0.01738(18) 0.42385(5) 0.0173(4) Uani 1 1 d . U

loop_
_atom_site_aniso_label
_atom_site_aniso_U_11
_atom_site_aniso_U_22
_atom_site_aniso_U_33
_atom_site_aniso_U_23
_atom_site_aniso_U_13
_atom_site_aniso_U_12
C1 0.022(5) 0.014(4) 0.034(4) -0.003(3) -0.001(4) -0.003(4)
C2 0.008(4) 0.014(4) 0.039(5) 0.000(4) 0.001(4) -0.002(4)
C3 0.019(5) 0.014(4) 0.034(5) 0.002(4) 0.003(4) 0.000(4)
C4 0.013(4) 0.017(5) 0.038(5) -0.004(4) -0.004(4) 0.002(4)
C5 0.026(5) 0.015(5) 0.033(5) -0.002(4) -0.004(4) 0.000(4)
C6 0.010(4) 0.022(5) 0.041(6) -0.002(4) -0.002(4) -0.005(4)
C7 0.010(4) 0.024(5) 0.045(6) 0.000(4) -0.004(4) -0.003(4)
C8 0.022(5) 0.023(5) 0.031(5) -0.002(4) -0.004(4) -0.003(4)
C9 0.018(5) 0.018(5) 0.033(5) -0.004(4) 0.000(4) -0.003(4)
C10 0.016(5) 0.017(5) 0.032(6) 0.002(4) -0.002(4) -0.002(4)
C11 0.013(5) 0.021(4) 0.030(5) 0.000(3) -0.004(4) -0.003(4)
C12 0.017(5) 0.023(5) 0.026(5) 0.000(4) -0.007(4) 0.000(4)
C13 0.028(6) 0.024(5) 0.034(6) -0.002(4) -0.001(5) -0.001(5)
C14 0.029(7) 0.032(5) 0.029(6) 0.000(4) -0.001(5) 0.002(5)
C15 0.027(6) 0.029(5) 0.026(5) 0.002(4) -0.003(5) 0.001(4)
C16 0.029(6) 0.033(5) 0.026(6) 0.003(4) -0.002(5) 0.000(5)
C17 0.033(7) 0.034(6) 0.033(6) 0.007(4) 0.003(5) -0.007(5)
C18 0.040(7) 0.028(6) 0.033(6) 0.004(5) 0.000(5) 0.000(5)
C19 0.031(6) 0.024(5) 0.021(5) -0.001(4) -0.003(5) -0.001(5)
C20 0.017(5) 0.023(4) 0.025(5) -0.001(4) -0.003(4) 0.001(4)
C21 0.024(6) 0.023(5) 0.025(6) -0.001(4) -0.007(5) -0.002(4)
C22 0.019(5) 0.011(4) 0.034(4) -0.003(3) -0.001(4) 0.000(4)
C23 0.012(5) 0.016(5) 0.036(5) -0.001(4) -0.007(4) -0.004(4)
C24 0.010(4) 0.013(4) 0.037(5) -0.005(4) -0.002(4) -0.001(4)
C25 0.022(5) 0.015(5) 0.035(5) 0.003(4) 0.006(4) -0.004(4)
C26 0.016(5) 0.008(4) 0.036(5) 0.000(3) -0.002(4) -0.004(4)
C27 0.014(5) 0.025(5) 0.033(5) -0.001(4) -0.002(4) -0.009(4)
C28 0.016(5) 0.014(4) 0.033(5) -0.002(4) -0.006(4) -0.006(4)
C29 0.017(5) 0.024(5) 0.032(5) -0.007(4) -0.004(4) -0.007(4)
C30 0.023(5) 0.032(6) 0.028(5) -0.003(4) -0.007(4) -0.007(4)
C31 0.019(5) 0.025(5) 0.038(6) 0.001(4) -0.004(4) -0.005(4)
C32 0.012(5) 0.016(4) 0.033(5) -0.002(3) -0.005(4) 0.000(4)
C33 0.015(5) 0.020(4) 0.031(5) -0.003(4) -0.002(4) 0.001(4)
C34 0.015(5) 0.020(5) 0.033(6) -0.005(4) -0.003(4) -0.002(4)
C35 0.022(6) 0.028(5) 0.029(6) -0.009(4) 0.002(5) -0.005(4)
C36 0.021(5) 0.023(5) 0.030(5) -0.003(4) -0.005(4) -0.004(4)
C37 0.029(6) 0.032(5) 0.031(6) -0.003(4) 0.002(5) -0.008(5)
C38 0.027(6) 0.031(5) 0.030(6) 0.005(4) -0.004(5) -0.009(5)
C39 0.038(7) 0.022(5) 0.034(6) 0.003(4) -0.003(5) -0.006(5)
C40 0.026(6) 0.014(4) 0.032(6) 0.002(4) -0.003(5) 0.002(4)
C41 0.015(5) 0.018(4) 0.032(5) -0.002(4) -0.005(4) 0.000(4)
C42 0.005(5) 0.022(4) 0.035(6) -0.002(4) -0.007(4) -0.003(4)
O1 0.029(5) 0.015(4) 0.034(5) 0.000(3) -0.002(4) 0.003(3)
O2 0.023(5) 0.018(4) 0.041(5) 0.001(3) 0.002(4) 0.001(3)
Fe1 0.0137(9) 0.0163(9) 0.0258(9) 0.0008(10) -0.0014(7) -0.0011(7)
Fe2 0.0115(8) 0.0137(9) 0.0267(9) -0.0003(10) -0.0009(8) -0.0012(7)

loop_
_atom_type_symbol
_atom_type_description
_atom_type_scat_dispersion_real
_atom_type_scat_dispersion_imag
_atom_type_scat_source
C C 0.0181 0.0091 'International Tables Vol C Tables 4.2.6.8 and 6.1.1.4'
H H 0.0000 0.0000 'International Tables Vol C Tables 4.2.6.8 and 6.1.1.4'
O O 0.0492 0.0322 'International Tables Vol C Tables 4.2.6.8 and 6.1.1.4'
Fe Fe -1.1336 3.1974 'International Tables Vol C Tables 4.2.6.8 and 6.1.1.4'

loop_
_geom_angle_atom_site_label_1
_geom_angle_atom_site_label_2
_geom_angle_atom_site_label_3
_geom_angle
C5 C1 C2 107.2(11)
C5 C1 C11 129.2(12)
C2 C1 C11 123.5(11)
C5 C1 Fe1 68.4(7)
C2 C1 Fe1 69.0(7)
C11 C1 Fe1 131.3(9)
C3 C2 C1 108.8(11)
C3 C2 Fe1 69.7(7)
C1 C2 Fe1 70.4(7)
C3 C2 H2 125.6
C1 C2 H2 125.6
Fe1 C2 H2 125.9
C2 C3 C4 107.7(12)
C2 C3 Fe1 70.1(7)
C4 C3 Fe1 69.0(7)
C2 C3 H3 126.1
C4 C3 H3 126.1
Fe1 C3 H3 126.3
C5 C4 C3 107.6(11)
C5 C4 Fe1 69.5(7)
C3 C4 Fe1 69.7(7)
C5 C4 H4 126.2
C3 C4 H4 126.2
Fe1 C4 H4 126.2
C4 C5 C1 108.7(11)
C4 C5 Fe1 69.7(7)
C1 C5 Fe1 71.1(7)
C4 C5 H5 125.7
C1 C5 H5 125.7
Fe1 C5 H5 125.2
C7 C6 C10 107.5(12)
C7 C6 Fe1 68.7(7)
C10 C6 Fe1 69.6(7)
C7 C6 H6 126.3
C10 C6 H6 126.3
Fe1 C6 H6 127.0
C6 C7 C8 108.9(11)
C6 C7 Fe1 71.0(7)
C8 C7 Fe1 69.3(7)
C6 C7 H7 125.5
C8 C7 H7 125.5
Fe1 C7 H7 125.8
C9 C8 C7 106.8(12)
C9 C8 Fe1 70.7(7)
C7 C8 Fe1 69.1(8)
C9 C8 H8 126.6
C7 C8 H8 126.6
Fe1 C8 H8 125.2
C10 C9 C8 107.8(11)
C10 C9 Fe1 69.6(7)
C8 C9 Fe1 68.3(7)
C10 C9 H9 126.1
C8 C9 H9 126.1
Fe1 C9 H9 127.5
C9 C10 C6 109.0(11)
C9 C10 Fe1 70.1(7)
C6 C10 Fe1 69.8(7)
C9 C10 H10 125.5
C6 C10 H10 125.5
Fe1 C10 H10 126.1
C12 C11 C20 117.8(12)
C12 C11 C1 118.6(11)
C20 C11 C1 123.5(11)
C11 C12 C13 121.3(12)
C11 C12 C21 122.0(12)
C13 C12 C21 116.5(11)
C14 C13 C12 120.8(13)
C14 C13 H13 119.6
C12 C13 H13 119.6
C13 C14 C15 120.9(13)
C13 C14 H14 119.6
C15 C14 H14 119.6
C16 C15 C14 121.3(13)
C16 C15 C20 119.9(12)
C14 C15 C20 118.9(12)
C17 C16 C15 121.6(13)
C17 C16 H16 119.2
C15 C16 H16 119.2
C16 C17 C18 119.5(13)
C16 C17 H17 120.2
C18 C17 H17 120.2
C19 C18 C17 119.7(14)
C19 C18 H18 120.2
C17 C18 H18 120.2
C18 C19 C20 122.7(13)
C18 C19 H19 118.6
C20 C19 H19 118.6
C19 C20 C15 116.6(12)
C19 C20 C11 123.4(12)
C15 C20 C11 120.0(11)
O1 C21 C12 124.7(13)
O1 C21 H21 117.7
C12 C21 H21 117.7
C23 C22 C26 105.5(11)
C23 C22 C32 131.1(12)
C26 C22 C32 123.2(11)
C23 C22 Fe2 68.8(7)
C26 C22 Fe2 68.0(7)
C32 C22 Fe2 131.8(9)
C24 C23 C22 108.7(11)
C24 C23 Fe2 67.2(7)
C22 C23 Fe2 70.7(7)
C24 C23 H23 125.7
C22 C23 H23 125.7
Fe2 C23 H23 127.9
C23 C24 C25 109.3(11)
C23 C24 Fe2 72.5(7)
C25 C24 Fe2 70.6(6)
C23 C24 H24 125.3
C25 C24 H24 125.3
Fe2 C24 H24 123.2
C26 C25 C24 106.6(11)
C26 C25 Fe2 70.5(7)
C24 C25 Fe2 67.5(6)
C26 C25 H25 126.7
C24 C25 H25 126.7
Fe2 C25 H25 126.7
C25 C26 C22 109.8(11)
C25 C26 Fe2 69.4(7)
C22 C26 Fe2 70.9(6)
C25 C26 H26 125.1
C22 C26 H26 125.1
Fe2 C26 H26 126.2
C31 C27 C28 108.5(12)
C31 C27 Fe2 69.3(7)
C28 C27 Fe2 69.6(7)
C31 C27 H27 125.7
C28 C27 H27 125.7
Fe2 C27 H27 127.0
C29 C28 C27 108.1(11)
C29 C28 Fe2 69.8(7)
C27 C28 Fe2 69.8(7)
C29 C28 H28 126.0
C27 C28 H28 126.0
Fe2 C28 H28 126.0
C28 C29 C30 107.1(11)
C28 C29 Fe2 70.0(7)
C30 C29 Fe2 67.9(7)
C28 C29 H29 126.4
C30 C29 H29 126.4
Fe2 C29 H29 127.2
C31 C30 C29 109.3(12)
C31 C30 Fe2 70.8(8)
C29 C30 Fe2 71.1(7)
C31 C30 H30 125.4
C29 C30 H30 125.4
Fe2 C30 H30 124.3
C27 C31 C30 106.9(12)
C27 C31 Fe2 70.4(8)
C30 C31 Fe2 68.2(7)
C27 C31 H31 126.6
C30 C31 H31 126.6
Fe2 C31 H31 126.4
C33 C32 C41 118.5(12)
C33 C32 C22 119.1(11)
C41 C32 C22 122.3(11)
C32 C33 C34 121.6(12)
C32 C33 C42 121.4(11)
C34 C33 C42 116.9(11)
C35 C34 C33 120.1(12)
C35 C34 H34 120.0
C33 C34 H34 120.0
C34 C35 C36 121.3(12)
C34 C35 H35 119.3
C36 C35 H35 119.3
C37 C36 C35 121.5(12)
C37 C36 C41 119.4(12)
C35 C36 C41 119.0(12)
C38 C37 C36 121.8(13)
C38 C37 H37 119.1
C36 C37 H37 119.1
C37 C38 C39 119.4(13)
C37 C38 H38 120.3
C39 C38 H38 120.3
C40 C39 C38 121.0(13)
C40 C39 H39 119.5
C38 C39 H39 119.5
C39 C40 C41 121.2(13)
C39 C40 H40 119.4
C41 C40 H40 119.4
C40 C41 C32 123.8(12)
C40 C41 C36 117.1(12)
C32 C41 C36 119.1(11)
O2 C42 C33 123.4(11)
O2 C42 H42 118.3
C33 C42 H42 118.3
C7 Fe1 C8 41.6(5)
C7 Fe1 C5 160.7(6)
C8 Fe1 C5 157.2(5)
C7 Fe1 C4 156.9(6)
C8 Fe1 C4 119.4(6)
C5 Fe1 C4 40.8(6)
C7 Fe1 C3 120.8(5)
C8 Fe1 C3 103.5(5)
C5 Fe1 C3 68.8(5)
C4 Fe1 C3 41.2(5)
C7 Fe1 C2 107.2(5)
C8 Fe1 C2 120.3(5)
C5 Fe1 C2 68.4(5)
C4 Fe1 C2 68.5(4)
C3 Fe1 C2 40.3(5)
C7 Fe1 C10 68.1(5)
C8 Fe1 C10 68.7(5)
C5 Fe1 C10 109.9(5)
C4 Fe1 C10 123.0(5)
C3 Fe1 C10 157.6(5)
C2 Fe1 C10 161.7(5)
C7 Fe1 C6 40.3(5)
C8 Fe1 C6 69.1(5)
C5 Fe1 C6 125.6(5)
C4 Fe1 C6 160.3(5)
C3 Fe1 C6 158.1(5)
C2 Fe1 C6 124.5(5)
C10 Fe1 C6 40.6(5)
C7 Fe1 C9 68.7(5)
C8 Fe1 C9 41.0(5)
C5 Fe1 C9 123.0(5)
C4 Fe1 C9 105.6(5)
C3 Fe1 C9 120.3(5)
C2 Fe1 C9 156.3(5)
C10 Fe1 C9 40.2(5)
C6 Fe1 C9 68.3(5)
C7 Fe1 C1 124.0(5)
C8 Fe1 C1 158.3(5)
C5 Fe1 C1 40.6(5)
C4 Fe1 C1 68.4(5)
C3 Fe1 C1 68.3(5)
C2 Fe1 C1 40.7(5)
C10 Fe1 C1 126.2(5)
C6 Fe1 C1 110.6(5)
C9 Fe1 C1 160.5(5)
C24 Fe2 C30 120.7(6)
C24 Fe2 C25 41.9(5)
C30 Fe2 C25 104.3(6)
C24 Fe2 C31 157.3(5)
C30 Fe2 C31 40.9(6)
C25 Fe2 C31 120.4(5)
C24 Fe2 C26 68.5(5)
C30 Fe2 C26 120.9(5)
C25 Fe2 C26 40.1(5)
C31 Fe2 C26 107.1(5)
C24 Fe2 C29 105.9(5)
C30 Fe2 C29 40.9(5)
C25 Fe2 C29 120.6(5)
C31 Fe2 C29 68.8(5)
C26 Fe2 C29 156.6(5)
C24 Fe2 C28 122.6(5)
C30 Fe2 C28 68.2(5)
C25 Fe2 C28 157.8(5)
C31 Fe2 C28 68.5(5)
C26 Fe2 C28 161.7(5)
C29 Fe2 C28 40.2(5)
C24 Fe2 C27 160.0(5)
C30 Fe2 C27 68.0(5)
C25 Fe2 C27 157.8(5)
C31 Fe2 C27 40.3(5)
C26 Fe2 C27 124.7(5)
C29 Fe2 C27 68.0(5)
C28 Fe2 C27 40.6(5)
C24 Fe2 C23 40.2(5)
C30 Fe2 C23 157.8(5)
C25 Fe2 C23 68.8(5)
C31 Fe2 C23 160.7(5)
C26 Fe2 C23 68.1(5)
C29 Fe2 C23 123.2(5)
C28 Fe2 C23 109.9(5)
C27 Fe2 C23 126.0(5)
C24 Fe2 C22 68.6(5)
C30 Fe2 C22 158.5(5)
C25 Fe2 C22 69.0(5)
C31 Fe2 C22 123.6(5)
C26 Fe2 C22 41.1(5)
C29 Fe2 C22 160.0(5)
C28 Fe2 C22 125.4(5)
C27 Fe2 C22 110.2(5)
C23 Fe2 C22 40.5(5)

loop_
_geom_bond_atom_site_label_1
_geom_bond_atom_site_label_2
_geom_bond_distance
C1 C5 1.419(18)
C1 C2 1.429(18)
C1 C11 1.480(18)
C1 Fe1 2.065(12)
C2 C3 1.407(17)
C2 Fe1 2.046(12)
C2 H2 0.9300
C3 C4 1.434(17)
C3 Fe1 2.041(12)
C3 H3 0.9300
C4 C5 1.42(2)
C4 Fe1 2.032(11)
C4 H4 0.9300
C5 Fe1 2.029(13)
C5 H5 0.9300
C6 C7 1.405(19)
C6 C10 1.422(17)
C6 Fe1 2.053(12)
C6 H6 0.9300
C7 C8 1.438(19)
C7 Fe1 2.023(13)
C7 H7 0.9300
C8 C9 1.431(18)
C8 Fe1 2.025(13)
C8 H8 0.9300
C9 C10 1.413(19)
C9 Fe1 2.057(13)
C9 H9 0.9300
C10 Fe1 2.051(11)
C10 H10 0.9300
C11 C12 1.397(18)
C11 C20 1.430(18)
C12 C13 1.42(2)
C12 C21 1.489(18)
C13 C14 1.34(2)
C13 H13 0.9300
C14 C15 1.427(19)
C14 H14 0.9300
C15 C16 1.397(19)
C15 C20 1.430(19)
C16 C17 1.381(19)
C16 H16 0.9300
C17 C18 1.41(2)
C17 H17 0.9300
C18 C19 1.36(2)
C18 H18 0.9300
C19 C20 1.430(18)
C19 H19 0.9300
C21 O1 1.214(16)
C21 H21 0.9300
C22 C23 1.435(17)
C22 C26 1.452(17)
C22 C32 1.458(18)
C22 Fe2 2.084(12)
C23 C24 1.394(19)
C23 Fe2 2.058(12)
C23 H23 0.9300
C24 C25 1.438(17)
C24 Fe2 1.990(11)
C24 H24 0.9300
C25 C26 1.396(18)
C25 Fe2 2.031(12)
C25 H25 0.9300
C26 Fe2 2.045(11)
C26 H26 0.9300
C27 C31 1.413(19)
C27 C28 1.426(18)
C27 Fe2 2.057(12)
C27 H27 0.9300
C28 C29 1.410(19)
C28 Fe2 2.053(11)
C28 H28 0.9300
C29 C30 1.420(19)
C29 Fe2 2.051(13)
C29 H29 0.9300
C30 C31 1.42(2)
C30 Fe2 2.008(13)
C30 H30 0.9300
C31 Fe2 2.043(14)
C31 H31 0.9300
C32 C33 1.396(17)
C32 C41 1.431(18)
C33 C34 1.411(18)
C33 C42 1.482(17)
C34 C35 1.351(19)
C34 H34 0.9300
C35 C36 1.422(18)
C35 H35 0.9300
C36 C37 1.422(19)
C36 C41 1.433(18)
C37 C38 1.36(2)
C37 H37 0.9300
C38 C39 1.40(2)
C38 H38 0.9300
C39 C40 1.380(19)
C39 H39 0.9300
C40 C41 1.424(17)
C40 H40 0.9300
C42 O2 1.234(15)
C42 H42 0.9300

loop_
_geom_torsion_atom_site_label_1
_geom_torsion_atom_site_label_2
_geom_torsion_atom_site_label_3
_geom_torsion_atom_site_label_4
_geom_torsion
C5 C1 C2 C3 1.4(14)
C11 C1 C2 C3 -174.3(11)
Fe1 C1 C2 C3 59.3(9)
C5 C1 C2 Fe1 -57.9(8)
C11 C1 C2 Fe1 126.4(12)
C1 C2 C3 C4 -0.7(14)
Fe1 C2 C3 C4 59.0(8)
C1 C2 C3 Fe1 -59.7(8)
C2 C3 C4 C5 -0.2(14)
Fe1 C3 C4 C5 59.4(8)
C2 C3 C4 Fe1 -59.6(8)
C3 C4 C5 C1 1.1(14)
Fe1 C4 C5 C1 60.6(9)
C3 C4 C5 Fe1 -59.5(8)
C2 C1 C5 C4 -1.6(14)
C11 C1 C5 C4 173.9(12)
Fe1 C1 C5 C4 -59.8(9)
C2 C1 C5 Fe1 58.2(8)
C11 C1 C5 Fe1 -126.4(13)
C10 C6 C7 C8 -0.1(14)
Fe1 C6 C7 C8 -59.1(9)
C10 C6 C7 Fe1 59.0(8)
C6 C7 C8 C9 -0.8(14)
Fe1 C7 C8 C9 -61.0(8)
C6 C7 C8 Fe1 60.2(9)
C7 C8 C9 C10 1.4(14)
Fe1 C8 C9 C10 -58.6(9)
C7 C8 C9 Fe1 59.9(8)
C8 C9 C10 C6 -1.4(14)
Fe1 C9 C10 C6 -59.2(8)
C8 C9 C10 Fe1 57.7(8)
C7 C6 C10 C9 0.9(14)
Fe1 C6 C10 C9 59.4(9)
C7 C6 C10 Fe1 -58.4(8)
C5 C1 C11 C12 -133.9(13)
C2 C1 C11 C12 40.9(18)
Fe1 C1 C11 C12 131.4(11)
C5 C1 C11 C20 50.4(19)
C2 C1 C11 C20 -134.8(13)
Fe1 C1 C11 C20 -44.3(18)
C20 C11 C12 C13 5.2(18)
C1 C11 C12 C13 -170.7(12)
C20 C11 C12 C21 -168.9(11)
C1 C11 C12 C21 15.2(18)
C11 C12 C13 C14 -1(2)
C21 C12 C13 C14 173.5(12)
C12 C13 C14 C15 -2(2)
C13 C14 C15 C16 -178.5(13)
C13 C14 C15 C20 0(2)
C14 C15 C16 C17 178.6(13)
C20 C15 C16 C17 0(2)
C15 C16 C17 C18 -2(2)
C16 C17 C18 C19 3(2)
C17 C18 C19 C20 -2(2)
C18 C19 C20 C15 0(2)
C18 C19 C20 C11 178.2(13)
C16 C15 C20 C19 1.5(19)
C14 C15 C20 C19 -177.3(12)
C16 C15 C20 C11 -177.1(12)
C14 C15 C20 C11 4.1(19)
C12 C11 C20 C19 174.8(12)
C1 C11 C20 C19 -9.5(19)
C12 C11 C20 C15 -6.7(18)
C1 C11 C20 C15 169.0(12)
C11 C12 C21 O1 -168.1(12)
C13 C12 C21 O1 17.6(19)
C26 C22 C23 C24 -1.7(13)
C32 C22 C23 C24 -175.8(12)
Fe2 C22 C23 C24 56.6(8)
C26 C22 C23 Fe2 -58.3(8)
C32 C22 C23 Fe2 127.6(13)
C22 C23 C24 C25 2.6(13)
Fe2 C23 C24 C25 61.3(8)
C22 C23 C24 Fe2 -58.7(8)
C23 C24 C25 C26 -2.5(13)
Fe2 C24 C25 C26 60.0(8)
C23 C24 C25 Fe2 -62.5(8)
C24 C25 C26 C22 1.4(13)
Fe2 C25 C26 C22 59.5(8)
C24 C25 C26 Fe2 -58.1(8)
C23 C22 C26 C25 0.2(13)
C32 C22 C26 C25 174.8(11)
Fe2 C22 C26 C25 -58.6(8)
C23 C22 C26 Fe2 58.8(8)
C32 C22 C26 Fe2 -126.5(11)
C31 C27 C28 C29 -1.0(14)
Fe2 C27 C28 C29 -59.5(8)
C31 C27 C28 Fe2 58.5(9)
C27 C28 C29 C30 1.6(14)
Fe2 C28 C29 C30 -57.9(8)
C27 C28 C29 Fe2 59.5(8)
C28 C29 C30 C31 -1.6(14)
Fe2 C29 C30 C31 -60.8(9)
C28 C29 C30 Fe2 59.2(9)
C28 C27 C31 C30 0.1(14)
Fe2 C27 C31 C30 58.7(9)
C28 C27 C31 Fe2 -58.6(8)
C29 C30 C31 C27 1.0(14)
Fe2 C30 C31 C27 -60.1(9)
C29 C30 C31 Fe2 61.0(9)
C23 C22 C32 C33 131.6(13)
C26 C22 C32 C33 -41.6(17)
Fe2 C22 C32 C33 -130.6(11)
C23 C22 C32 C41 -51.1(19)
C26 C22 C32 C41 135.7(12)
Fe2 C22 C32 C41 46.7(17)
C41 C32 C33 C34 -6.8(18)
C22 C32 C33 C34 170.6(11)
C41 C32 C33 C42 169.0(11)
C22 C32 C33 C42 -13.6(18)
C32 C33 C34 C35 1.9(19)
C42 C33 C34 C35 -174.1(11)
C33 C34 C35 C36 3(2)
C34 C35 C36 C37 179.1(13)
C34 C35 C36 C41 -3(2)
C35 C36 C37 C38 179.1(13)
C41 C36 C37 C38 1(2)
C36 C37 C38 C39 2(2)
C37 C38 C39 C40 -3(2)
C38 C39 C40 C41 2(2)
C39 C40 C41 C32 -177.1(12)
C39 C40 C41 C36 1.2(19)
C33 C32 C41 C40 -174.9(12)
C22 C32 C41 C40 7.8(19)
C33 C32 C41 C36 6.8(17)
C22 C32 C41 C36 -170.5(11)
C37 C36 C41 C40 -2.5(18)
C35 C36 C41 C40 179.4(12)
C37 C36 C41 C32 176.0(12)
C35 C36 C41 C32 -2.2(18)
C32 C33 C42 O2 168.9(12)
C34 C33 C42 O2 -15.1(18)
